data_7003597
loop_
_publ_author_name
'Li, Shun-Li'
'Lan, Ya-Qian'
'Ma, Jian-Fang'
'Yang, Jin'
'Liu, Jie'
'Fu, Yao-Mei'
'Su, Zhong-Min'

_publ_section_title
;
 Inorganic--organic hybrid materials with different dimensions
 constructed from copper--fluconazole metal--organic units and Keggin
 polyanion clusters
;
_journal_issue 15
_journal_name_full 'Dalton Transactions'
_journal_page_first 2015
_journal_page_last 2025
_journal_paper_doi 10.1039/b717376h
_journal_year 2008
_chemical_formula_sum 'C38 H58 Cu2 F4 N14 O43 Si W12'
_chemical_formula_weight 3836.35
_chemical_name_systematic
;
?
;
_space_group_IT_number 14
_symmetry_cell_setting monoclinic
_symmetry_space_group_name_Hall '-P 2yn'
_symmetry_space_group_name_H-M 'P 1 21/n 1'
_atom_sites_solution_hydrogens geom
_atom_sites_solution_primary direct
_atom_sites_solution_secondary difmap
_audit_creation_method SHELXL-97
_cell_angle_alpha 90.00
_cell_angle_beta 98.296(2)
_cell_angle_gamma 90.00
_cell_formula_units_Z 2
_cell_length_a 12.3430(12)
_cell_length_b 16.1270(15)
_cell_length_c 18.7640(18)
_cell_measurement_temperature 293(2)
_cell_measurement_theta_max 28.44
_cell_measurement_theta_min 1.67
_cell_volume 3696.0(6)
_computing_cell_refinement 'SMART (Bruker, 1997)'
_computing_data_collection 'SMART (Bruker, 1997)'
_computing_data_reduction SAINT
_computing_molecular_graphics 'SHELXTL-PLUS (Sheldrick, 1990)'
_computing_publication_material SHELXL-97
_computing_structure_refinement 'SHELXL-97 (Sheldrick, 1997)'
_computing_structure_solution 'SHELXS-97(Sheldrick, 1997)'
_diffrn_ambient_temperature 293(2)
_diffrn_measured_fraction_theta_full 0.987
_diffrn_measured_fraction_theta_max 0.938
_diffrn_measurement_device_type 'Bruker APEX CCD area-detector'
_diffrn_measurement_method '\w scans'
_diffrn_radiation_monochromator graphite
_diffrn_radiation_source 'fine-focus sealed tube'
_diffrn_radiation_type MoK\a
_diffrn_radiation_wavelength 0.71069
_diffrn_reflns_av_R_equivalents 0.0701
_diffrn_reflns_av_sigmaI/netI 0.0880
_diffrn_reflns_limit_h_max 14
_diffrn_reflns_limit_h_min -16
_diffrn_reflns_limit_k_max 20
_diffrn_reflns_limit_k_min -19
_diffrn_reflns_limit_l_max 13
_diffrn_reflns_limit_l_min -25
_diffrn_reflns_number 22119
_diffrn_reflns_theta_full 25.00
_diffrn_reflns_theta_max 28.44
_diffrn_reflns_theta_min 1.67
_diffrn_standards_number 0
_exptl_absorpt_coefficient_mu 19.276
_exptl_absorpt_correction_T_max 0.070
_exptl_absorpt_correction_T_min 0.066
_exptl_absorpt_correction_type multi-scan
_exptl_absorpt_process_details 'SADABS(Sheldrick, 1996)'
_exptl_crystal_colour yellow
_exptl_crystal_density_diffrn 3.447
_exptl_crystal_density_method 'not measured'
_exptl_crystal_description block
_exptl_crystal_F_000 3448
_exptl_crystal_size_max 0.16
_exptl_crystal_size_mid 0.15
_exptl_crystal_size_min 0.15
_refine_diff_density_max 3.533
_refine_diff_density_min -2.797
_refine_diff_density_rms 0.444
_refine_ls_extinction_method none
_refine_ls_goodness_of_fit_ref 1.028
_refine_ls_hydrogen_treatment constr
_refine_ls_matrix_type full
_refine_ls_number_parameters 443
_refine_ls_number_reflns 8746
_refine_ls_number_restraints 1
_refine_ls_restrained_S_all 1.028
_refine_ls_R_factor_all 0.0973
_refine_ls_R_factor_gt 0.0618
_refine_ls_shift/su_max 0.002
_refine_ls_shift/su_mean 0.000
_refine_ls_structure_factor_coef Fsqd
_refine_ls_weighting_details 'calc w=1/[\s^2^(Fo^2^)+(0.0863P)^2^+0.0000P] where P=(Fo^2^+2Fc^2^)/3'
_refine_ls_weighting_scheme calc
_refine_ls_wR_factor_gt 0.1457
_refine_ls_wR_factor_ref 0.1648
_reflns_number_gt 5935
_reflns_number_total 8746
_reflns_threshold_expression >2sigma(I)
_cod_data_source_file b717376h.txt
_cod_data_source_block 5
_cod_depositor_comments
;
The following automatic conversions were performed:
'_symmetry_cell_setting' value 'Monoclinic' changed to 'monoclinic'
according to '/home/saulius/struct/CIF-dictionaries/cif_core.dic'
dictionary named 'cif_core.dic' version 2.4.1 from 2010-06-29.

Automatic conversion script
Id: cif_fix_enum 1527 2010-12-29 10:47:43Z saulius 
;
_cod_original_sg_symbol_H-M P21/n
_cod_database_code 7003597

loop_
_symmetry_equiv_pos_as_xyz
'x, y, z'
'-x+1/2, y+1/2, -z+1/2'
'-x, -y, -z'
'x-1/2, -y-1/2, z-1/2'

loop_
_atom_site_label
_atom_site_type_symbol
_atom_site_fract_x
_atom_site_fract_y
_atom_site_fract_z
_atom_site_U_iso_or_equiv
_atom_site_adp_type
_atom_site_occupancy
_atom_site_symmetry_multiplicity
_atom_site_calc_flag
_atom_site_refinement_flags
_atom_site_disorder_assembly
_atom_site_disorder_group
Si1 Si 0.0000 1.0000 1.0000 0.0155(9) Uani 1 2 d S . .
Cu1 Cu 0.3006(2) 0.30177(16) 0.14859(15) 0.0722(8) Uani 1 1 d . . .
W1 W 0.21194(5) 0.93689(4) 0.90228(3) 0.02984(16) Uani 1 1 d . . .
W2 W -0.04714(5) 0.84118(3) 0.86987(3) 0.03070(17) Uani 1 1 d . . .
W3 W 0.12526(5) 0.80486(3) 1.03342(4) 0.03374(17) Uani 1 1 d . . .
W4 W 0.17265(5) 0.96291(4) 1.16522(3) 0.03694(18) Uani 1 1 d . . .
W5 W 0.25902(5) 1.09482(4) 1.03397(3) 0.03263(17) Uani 1 1 d . . .
W6 W 0.08615(6) 1.13268(4) 0.86993(3) 0.03541(18) Uani 1 1 d . . .
F1 F 0.5535(9) -0.1012(6) 0.3882(7) 0.071(3) Uani 1 1 d . . .
F2 F 0.8934(13) -0.2129(7) 0.3573(8) 0.101(5) Uani 1 1 d . . .
C1 C 0.2293(18) 0.4540(12) 0.0761(12) 0.076(7) Uani 1 1 d . . .
H1 H 0.2662 0.4865 0.1128 0.092 Uiso 1 1 calc R . .
C2 C 0.1683(14) 0.3503(9) 0.0164(9) 0.043(4) Uani 1 1 d . . .
H2 H 0.1521 0.2964 0.0007 0.052 Uiso 1 1 calc R . .
C3 C 0.0529(12) 0.4235(9) -0.0860(8) 0.035(4) Uani 1 1 d . . .
H3A H 0.0093 0.3733 -0.0918 0.042 Uiso 1 1 calc R . .
H3B H 0.0038 0.4697 -0.0821 0.042 Uiso 1 1 calc R . .
C4 C 0.6086(14) 0.0644(9) 0.3484(9) 0.039(4) Uani 1 1 d . . .
C5 C 0.5217(13) 0.0495(11) 0.2796(8) 0.042(4) Uani 1 1 d . . .
H5A H 0.5593 0.0392 0.2386 0.051 Uiso 1 1 calc R . .
H5B H 0.4787 0.0007 0.2870 0.051 Uiso 1 1 calc R . .
C6 C 0.4487(15) 0.1731(12) 0.2132(10) 0.051(5) Uani 1 1 d . . .
H6 H 0.4971 0.1759 0.1796 0.062 Uiso 1 1 calc R . .
C7 C 0.3203(16) 0.1970(14) 0.2729(11) 0.071(7) Uani 1 1 d . . .
H7 H 0.2602 0.2223 0.2885 0.085 Uiso 1 1 calc R . .
C8 C 0.6874(14) -0.0143(9) 0.3516(8) 0.037(4) Uani 1 1 d . . .
C9 C 0.7906(13) -0.0066(9) 0.3320(9) 0.037(4) Uani 1 1 d . . .
H9 H 0.8135 0.0448 0.3174 0.044 Uiso 1 1 calc R . .
C10 C 0.8604(18) -0.0737(12) 0.3334(11) 0.066(6) Uani 1 1 d . . .
H10 H 0.9303 -0.0685 0.3208 0.079 Uiso 1 1 calc R . .
C11 C 0.8231(18) -0.1465(13) 0.3538(12) 0.068(6) Uani 1 1 d . . .
C12 C 0.7242(18) -0.1582(12) 0.3746(12) 0.065(6) Uani 1 1 d . . .
H12 H 0.7040 -0.2096 0.3908 0.078 Uiso 1 1 calc R . .
C13 C 0.6546(14) -0.0921(10) 0.3711(9) 0.041(4) Uani 1 1 d . . .
C14 C 0.386(2) 0.253(2) 0.8722(17) 0.109(10) Uiso 1 1 d . . .
H14A H 0.3577 0.3030 0.8913 0.131 Uiso 1 1 calc R . .
H14B H 0.3408 0.2070 0.8831 0.131 Uiso 1 1 calc R . .
C15 C 0.378(3) 0.261(3) 0.795(2) 0.184(19) Uani 1 1 d . . .
H15A H 0.3029 0.2667 0.7747 0.276 Uiso 1 1 calc R . .
H15B H 0.4083 0.2122 0.7758 0.276 Uiso 1 1 calc R . .
H15C H 0.4186 0.3088 0.7837 0.276 Uiso 1 1 calc R . .
C16 C 0.486(3) 0.359(2) 0.982(2) 0.145(13) Uiso 1 1 d . . .
H16A H 0.5331 0.3811 1.0229 0.218 Uiso 1 1 calc R . .
H16B H 0.4173 0.3438 0.9953 0.218 Uiso 1 1 calc R . .
H16C H 0.4751 0.4012 0.9449 0.218 Uiso 1 1 calc R . .
C17 C 0.537(2) 0.288(2) 0.955(2) 0.17(2) Uani 1 1 d . . .
H17A H 0.6028 0.3089 0.9376 0.202 Uiso 1 1 calc R . .
H17B H 0.5624 0.2544 0.9966 0.202 Uiso 1 1 calc R . .
C18 C 0.555(4) 0.162(3) 0.895(3) 0.194(19) Uiso 1 1 d D . .
H18A H 0.6168 0.1562 0.9330 0.233 Uiso 1 1 calc R . .
H18B H 0.5838 0.1679 0.8501 0.233 Uiso 1 1 calc R . .
C19 C 0.492(3) 0.082(3) 0.892(2) 0.173(16) Uiso 1 1 d D . .
H19A H 0.5419 0.0363 0.8922 0.259 Uiso 1 1 calc R . .
H19B H 0.4408 0.0807 0.8480 0.259 Uiso 1 1 calc R . .
H19C H 0.4533 0.0784 0.9323 0.259 Uiso 1 1 calc R . .
N1 N 0.3633(14) 0.2251(11) 0.2176(8) 0.062(5) Uani 1 1 d . . .
N2 N 0.4507(10) 0.1184(8) 0.2646(6) 0.036(3) Uani 1 1 d . . .
N3 N 0.3659(12) 0.1325(11) 0.3040(8) 0.059(4) Uani 1 1 d . . .
N4 N 0.2325(12) 0.3715(9) 0.0784(8) 0.054(4) Uani 1 1 d . . .
N5 N 0.1331(10) 0.4173(7) -0.0175(7) 0.032(3) Uani 1 1 d . . .
N6 N 0.1698(14) 0.4876(9) 0.0178(10) 0.066(5) Uani 1 1 d . . .
N7 N 0.496(2) 0.2394(19) 0.9083(19) 0.184(17) Uani 1 1 d . . .
O1 O 0.1877(10) 0.7112(7) 1.0493(8) 0.060(4) Uani 1 1 d . . .
O2 O 0.1093(12) 1.0659(10) 1.1830(9) 0.081(4) Uiso 1 1 d . . .
O1W O 0.143(3) 0.129(3) 0.348(3) 0.130(15) Uiso 0.50 1 d P . .
O3 O -0.0046(12) 1.2085(10) 0.9151(9) 0.080(4) Uiso 1 1 d . . .
O4 O 0.1972(13) 0.8683(11) 1.1122(10) 0.091(5) Uiso 1 1 d . . .
O5 O -0.0414(13) 1.0870(11) 0.8185(10) 0.089(5) Uiso 1 1 d . . .
O6 O 0.2558(10) 0.9444(8) 1.2421(6) 0.051(3) Uani 1 1 d . . .
O7 O 0.0246(10) 0.7826(8) 0.9510(7) 0.062(3) Uiso 1 1 d . . .
O8 O 0.2190(10) 0.8507(8) 0.9742(8) 0.061(4) Uiso 1 1 d . . .
O9 O -0.0730(10) 0.7655(7) 0.8079(6) 0.052(3) Uani 1 1 d . . .
O10 O 0.0902(11) 0.8816(10) 0.8520(7) 0.078(5) Uani 1 1 d . . .
O11 O 0.3131(10) 0.9094(9) 0.8569(7) 0.062(4) Uani 1 1 d . . .
O12 O 0.1595(12) 1.0352(8) 0.8515(7) 0.073(5) Uani 1 1 d . . .
O13 O 0.1273(11) 1.1993(7) 0.8100(6) 0.053(3) Uani 1 1 d . . .
O14 O 0.1964(11) 1.1513(9) 0.9495(9) 0.075(4) Uiso 1 1 d . . .
O15 O 0.3840(10) 1.1412(8) 1.0494(8) 0.061(4) Uani 1 1 d . . .
O16 O 0.2718(12) 1.0207(10) 1.1125(9) 0.075(4) Uiso 1 1 d . . .
O17 O 0.2941(12) 1.0064(10) 0.9742(8) 0.074(4) Uiso 1 1 d . . .
O18 O 0.1759(12) 1.1651(10) 1.0852(9) 0.081(4) Uiso 1 1 d . . .
O19 O 0.0894(13) 1.0436(10) 1.0623(9) 0.018(4) Uiso 0.50 1 d P . .
O19' O 0.0537(13) 0.9273(11) 0.9627(10) 0.024(4) Uiso 0.50 1 d P . .
O20 O -0.0399(14) 1.0695(11) 0.9397(10) 0.027(4) Uani 0.50 1 d P . .
O20' O 0.1058(14) 1.0305(11) 0.9645(10) 0.027(4) Uiso 0.50 1 d P . .
O21 O 0.6753(8) 0.1334(7) 0.3383(6) 0.043(3) Uiso 1 1 d . . .
H21 H 0.6374 0.1753 0.3324 0.065 Uiso 1 1 calc R . .

loop_
_atom_site_aniso_label
_atom_site_aniso_U_11
_atom_site_aniso_U_22
_atom_site_aniso_U_33
_atom_site_aniso_U_23
_atom_site_aniso_U_13
_atom_site_aniso_U_12
Si1 0.020(2) 0.014(2) 0.012(2) -0.0035(19) 0.0017(18) -0.0037(18)
Cu1 0.0845(17) 0.0504(15) 0.0662(17) 0.0103(13) -0.0421(14) 0.0039(13)
W1 0.0434(4) 0.0251(3) 0.0225(3) -0.0026(2) 0.0098(3) 0.0031(2)
W2 0.0537(4) 0.0183(3) 0.0190(3) -0.0079(2) 0.0016(3) -0.0010(2)
W3 0.0446(4) 0.0159(3) 0.0395(4) -0.0052(3) 0.0020(3) 0.0026(2)
W4 0.0445(4) 0.0487(4) 0.0151(3) -0.0035(3) -0.0042(3) 0.0037(3)
W5 0.0374(3) 0.0246(3) 0.0342(4) -0.0001(3) -0.0005(3) -0.0076(2)
W6 0.0651(4) 0.0227(3) 0.0208(3) -0.0019(2) 0.0144(3) -0.0137(3)
F1 0.071(7) 0.034(6) 0.109(10) 0.009(6) 0.018(7) -0.021(5)
F2 0.176(14) 0.043(7) 0.090(10) 0.009(7) 0.040(10) 0.055(8)
C1 0.100(17) 0.036(11) 0.075(15) -0.014(10) -0.051(13) -0.014(10)
C2 0.067(11) 0.018(8) 0.039(9) -0.007(7) -0.007(8) 0.001(7)
C3 0.048(9) 0.021(7) 0.034(8) 0.005(6) -0.003(7) 0.011(6)
C4 0.060(10) 0.027(8) 0.032(8) 0.010(7) 0.005(8) -0.009(7)
C5 0.051(10) 0.053(11) 0.022(8) -0.005(8) 0.001(7) -0.010(8)
C6 0.046(10) 0.060(12) 0.045(11) 0.002(9) -0.006(8) -0.004(9)
C7 0.064(13) 0.096(17) 0.044(12) -0.027(12) -0.021(10) 0.060(12)
C8 0.063(11) 0.028(8) 0.017(7) 0.007(6) 0.000(7) -0.002(7)
C9 0.061(10) 0.012(7) 0.038(9) -0.002(6) 0.006(8) 0.002(6)
C10 0.097(16) 0.053(13) 0.055(13) 0.015(10) 0.038(12) 0.026(11)
C11 0.085(15) 0.071(15) 0.057(13) 0.029(11) 0.038(12) 0.042(12)
C12 0.089(15) 0.033(10) 0.068(14) -0.011(10) -0.007(12) -0.001(10)
C13 0.051(10) 0.039(9) 0.032(9) 0.000(7) 0.005(8) 0.003(8)
C15 0.19(4) 0.20(4) 0.20(5) 0.00(4) 0.14(4) 0.04(3)
C17 0.09(2) 0.14(3) 0.24(5) -0.12(3) -0.08(3) 0.06(2)
N1 0.073(11) 0.077(12) 0.028(8) 0.011(8) -0.024(8) 0.003(9)
N2 0.050(8) 0.034(7) 0.019(6) 0.005(6) -0.009(6) -0.003(6)
N3 0.048(9) 0.095(13) 0.033(8) 0.006(8) 0.006(7) 0.026(9)
N4 0.064(10) 0.047(9) 0.044(9) 0.008(7) -0.017(8) -0.010(7)
N5 0.047(7) 0.015(6) 0.032(7) -0.004(5) -0.005(6) -0.001(5)
N6 0.081(11) 0.032(8) 0.077(12) -0.023(8) -0.014(10) 0.013(8)
N7 0.15(2) 0.13(2) 0.23(3) -0.10(2) -0.14(2) 0.073(19)
O1 0.068(8) 0.022(6) 0.085(10) 0.009(6) -0.006(7) 0.007(5)
O6 0.056(7) 0.069(9) 0.027(6) 0.001(6) 0.001(5) 0.010(6)
O9 0.075(8) 0.044(7) 0.040(7) -0.025(6) 0.019(6) -0.025(6)
O10 0.069(9) 0.105(12) 0.053(9) 0.052(8) -0.016(7) -0.035(8)
O11 0.051(7) 0.097(11) 0.041(7) 0.005(7) 0.012(6) 0.024(7)
O12 0.119(12) 0.036(7) 0.051(8) -0.017(6) -0.036(8) 0.018(7)
O13 0.095(9) 0.023(6) 0.041(7) 0.013(5) 0.011(7) -0.016(6)
O15 0.055(7) 0.049(8) 0.080(10) -0.032(7) 0.012(7) -0.019(6)
O20 0.026(10) 0.033(11) 0.020(10) -0.020(8) 0.004(8) -0.001(8)

loop_
_atom_type_symbol
_atom_type_description
_atom_type_scat_dispersion_real
_atom_type_scat_dispersion_imag
_atom_type_scat_source
C C 0.0033 0.0016 'International Tables Vol C Tables 4.2.6.8 and 6.1.1.4'
H H 0.0000 0.0000 'International Tables Vol C Tables 4.2.6.8 and 6.1.1.4'
N N 0.0061 0.0033 'International Tables Vol C Tables 4.2.6.8 and 6.1.1.4'
O O 0.0106 0.0060 'International Tables Vol C Tables 4.2.6.8 and 6.1.1.4'
Si Si 0.0817 0.0704 'International Tables Vol C Tables 4.2.6.8 and 6.1.1.4'
Cu Cu 0.3201 1.2651 'International Tables Vol C Tables 4.2.6.8 and 6.1.1.4'
W W -0.8490 6.8722 'International Tables Vol C Tables 4.2.6.8 and 6.1.1.4'
F F 0.0171 0.0103 'International Tables Vol C Tables 4.2.6.8 and 6.1.1.4'

loop_
_geom_angle_atom_site_label_1
_geom_angle_atom_site_label_2
_geom_angle_atom_site_label_3
_geom_angle
_geom_angle_site_symmetry_1
_geom_angle_site_symmetry_3
_geom_angle_publ_flag
O19' Si1 O19' 180.0(12) 3_577 . ?
O19' Si1 O20 108.3(9) 3_577 3_577 ?
O19' Si1 O20 71.7(9) . 3_577 ?
O19' Si1 O20 71.7(9) 3_577 . ?
O19' Si1 O20 108.3(9) . . ?
O20 Si1 O20 180.0(10) 3_577 . ?
O19' Si1 O20' 112.0(9) 3_577 . ?
O19' Si1 O20' 68.0(9) . . ?
O20 Si1 O20' 108.3(9) 3_577 . ?
O20 Si1 O20' 71.7(9) . . ?
O19' Si1 O20' 68.0(9) 3_577 3_577 ?
O19' Si1 O20' 112.0(9) . 3_577 ?
O20 Si1 O20' 71.7(9) 3_577 3_577 ?
O20 Si1 O20' 108.3(9) . 3_577 ?
O20' Si1 O20' 180.000(4) . 3_577 ?
O19' Si1 O19 69.2(9) 3_577 . ?
O19' Si1 O19 110.8(9) . . ?
O20 Si1 O19 72.2(8) 3_577 . ?
O20 Si1 O19 107.8(8) . . ?
O20' Si1 O19 70.5(9) . . ?
O20' Si1 O19 109.5(9) 3_577 . ?
O19' Si1 O19 110.8(9) 3_577 3_577 ?
O19' Si1 O19 69.2(9) . 3_577 ?
O20 Si1 O19 107.8(8) 3_577 3_577 ?
O20 Si1 O19 72.2(8) . 3_577 ?
O20' Si1 O19 109.5(9) . 3_577 ?
O20' Si1 O19 70.5(9) 3_577 3_577 ?
O19 Si1 O19 180.000(5) . 3_577 ?
N4 Cu1 N1 176.1(7) . . ?
O11 W1 O10 102.7(7) . . ?
O11 W1 O12 101.0(7) . . ?
O10 W1 O12 87.4(6) . . ?
O11 W1 O17 98.9(7) . . ?
O10 W1 O17 158.3(7) . . ?
O12 W1 O17 88.4(6) . . ?
O11 W1 O8 101.8(6) . . ?
O10 W1 O8 87.8(5) . . ?
O12 W1 O8 157.3(6) . . ?
O17 W1 O8 87.9(6) . . ?
O11 W1 O19' 160.6(7) . . ?
O10 W1 O19' 63.9(7) . . ?
O12 W1 O19' 92.8(7) . . ?
O17 W1 O19' 95.1(6) . . ?
O8 W1 O19' 65.2(6) . . ?
O11 W1 O20' 155.9(7) . . ?
O10 W1 O20' 95.1(7) . . ?
O12 W1 O20' 63.4(6) . . ?
O17 W1 O20' 64.2(6) . . ?
O8 W1 O20' 94.9(6) . . ?
O19' W1 O20' 43.5(6) . . ?
O9 W2 O10 102.3(7) . . ?
O9 W2 O2 100.9(7) . 3_577 ?
O10 W2 O2 86.6(6) . 3_577 ?
O9 W2 O7 102.3(6) . . ?
O10 W2 O7 89.3(5) . . ?
O2 W2 O7 156.8(7) 3_577 . ?
O9 W2 O18 100.3(6) . 3_577 ?
O10 W2 O18 157.4(7) . 3_577 ?
O2 W2 O18 88.5(7) 3_577 3_577 ?
O7 W2 O18 86.6(6) . 3_577 ?
O9 W2 O19 155.6(6) . 3_577 ?
O10 W2 O19 95.6(7) . 3_577 ?
O2 W2 O19 63.6(6) 3_577 3_577 ?
O7 W2 O19 94.2(6) . 3_577 ?
O18 W2 O19 62.5(6) 3_577 3_577 ?
O9 W2 O19' 159.6(6) . . ?
O10 W2 O19' 63.3(6) . . ?
O2 W2 O19' 92.9(6) 3_577 . ?
O7 W2 O19' 65.0(6) . . ?
O18 W2 O19' 95.0(6) 3_577 . ?
O19 W2 O19' 44.8(6) 3_577 . ?
O1 W3 O8 98.7(6) . . ?
O1 W3 O7 101.7(6) . . ?
O8 W3 O7 88.8(6) . . ?
O1 W3 O3 100.3(7) . 3_577 ?
O8 W3 O3 160.9(6) . 3_577 ?
O7 W3 O3 85.6(6) . 3_577 ?
O1 W3 O4 101.1(7) . . ?
O8 W3 O4 89.4(7) . . ?
O7 W3 O4 157.1(7) . . ?
O3 W3 O4 88.8(7) 3_577 . ?
O1 W3 O20 157.7(7) . 3_577 ?
O8 W3 O20 96.9(6) . 3_577 ?
O7 W3 O20 94.4(6) . 3_577 ?
O3 W3 O20 65.4(7) 3_577 3_577 ?
O4 W3 O20 63.2(6) . 3_577 ?
O1 W3 O19' 157.1(6) . . ?
O8 W3 O19' 64.4(6) . . ?
O7 W3 O19' 64.3(6) . . ?
O3 W3 O19' 96.7(6) 3_577 . ?
O4 W3 O19' 94.5(7) . . ?
O20 W3 O19' 45.2(6) 3_577 . ?
O6 W4 O4 100.8(7) . . ?
O6 W4 O5 102.7(7) . 3_577 ?
O4 W4 O5 86.9(7) . 3_577 ?
O6 W4 O2 102.9(7) . . ?
O4 W4 O2 156.4(7) . . ?
O5 W4 O2 87.7(7) 3_577 . ?
O6 W4 O16 100.0(6) . . ?
O4 W4 O16 87.6(7) . . ?
O5 W4 O16 157.2(7) 3_577 . ?
O2 W4 O16 88.5(7) . . ?
O6 W4 O20 156.8(6) . 3_577 ?
O4 W4 O20 62.3(7) . 3_577 ?
O5 W4 O20 62.7(7) 3_577 3_577 ?
O2 W4 O20 94.9(7) . 3_577 ?
O16 W4 O20 95.3(6) . 3_577 ?
O6 W4 O19 156.6(6) . . ?
O4 W4 O19 95.6(7) . . ?
O5 W4 O19 94.8(7) 3_577 . ?
O2 W4 O19 62.0(7) . . ?
O16 W4 O19 63.8(6) . . ?
O20 W4 O19 46.6(6) 3_577 . ?
O15 W5 O18 101.3(6) . . ?
O15 W5 O16 100.0(7) . . ?
O18 W5 O16 88.4(7) . . ?
O15 W5 O14 100.4(7) . . ?
O18 W5 O14 87.2(7) . . ?
O16 W5 O14 159.5(6) . . ?
O15 W5 O17 98.7(6) . . ?
O18 W5 O17 159.9(7) . . ?
O16 W5 O17 89.2(7) . . ?
O14 W5 O17 88.1(7) . . ?
O15 W5 O20' 156.3(7) . . ?
O18 W5 O20' 95.4(7) . . ?
O16 W5 O20' 97.0(7) . . ?
O14 W5 O20' 63.5(6) . . ?
O17 W5 O20' 65.2(6) . . ?
O15 W5 O19 156.9(6) . . ?
O18 W5 O19 62.2(6) . . ?
O16 W5 O19 65.4(6) . . ?
O14 W5 O19 95.0(6) . . ?
O17 W5 O19 98.9(6) . . ?
O20' W5 O19 46.8(6) . . ?
O13 W6 O12 102.2(7) . . ?
O13 W6 O5 102.7(7) . . ?
O12 W6 O5 88.2(7) . . ?
O13 W6 O14 100.0(6) . . ?
O12 W6 O14 88.1(6) . . ?
O5 W6 O14 157.4(7) . . ?
O13 W6 O3 98.0(7) . . ?
O12 W6 O3 159.7(7) . . ?
O5 W6 O3 88.7(7) . . ?
O14 W6 O3 87.1(6) . . ?
O13 W6 O20 156.3(6) . . ?
O12 W6 O20 96.5(7) . . ?
O5 W6 O20 63.3(7) . . ?
O14 W6 O20 94.9(6) . . ?
O3 W6 O20 64.4(6) . . ?
O13 W6 O20' 156.9(6) . . ?
O12 W6 O20' 64.0(6) . . ?
O5 W6 O20' 95.6(7) . . ?
O14 W6 O20' 62.8(6) . . ?
O3 W6 O20' 96.5(7) . . ?
O20 W6 O20' 46.5(6) . . ?
N4 C1 N6 116.1(16) . . ?
N4 C1 H1 122.0 . . ?
N6 C1 H1 122.0 . . ?
N5 C2 N4 108.9(13) . . ?
N5 C2 H2 125.6 . . ?
N4 C2 H2 125.6 . . ?
C4 C3 N5 112.6(12) 4_565 . ?
C4 C3 H3A 109.1 4_565 . ?
N5 C3 H3A 109.1 . . ?
C4 C3 H3B 109.1 4_565 . ?
N5 C3 H3B 109.1 . . ?
H3A C3 H3B 107.8 . . ?
O21 C4 C3 110.6(13) . 4_666 ?
O21 C4 C5 110.6(13) . . ?
C3 C4 C5 110.7(13) 4_666 . ?
O21 C4 C8 105.6(13) . . ?
C3 C4 C8 114.8(12) 4_666 . ?
C5 C4 C8 104.4(13) . . ?
N2 C5 C4 111.8(13) . . ?
N2 C5 H5A 109.2 . . ?
C4 C5 H5A 109.2 . . ?
N2 C5 H5B 109.2 . . ?
C4 C5 H5B 109.2 . . ?
H5A C5 H5B 107.9 . . ?
N2 C6 N1 107.7(17) . . ?
N2 C6 H6 126.1 . . ?
N1 C6 H6 126.1 . . ?
N3 C7 N1 116.0(17) . . ?
N3 C7 H7 122.0 . . ?
N1 C7 H7 122.0 . . ?
C9 C8 C13 117.9(14) . . ?
C9 C8 C4 119.9(13) . . ?
C13 C8 C4 122.1(15) . . ?
C10 C9 C8 121.4(16) . . ?
C10 C9 H9 119.3 . . ?
C8 C9 H9 119.3 . . ?
C11 C10 C9 117.0(19) . . ?
C11 C10 H10 121.5 . . ?
C9 C10 H10 121.5 . . ?
C10 C11 C12 124.7(18) . . ?
C10 C11 F2 117.2(19) . . ?
C12 C11 F2 118(2) . . ?
C11 C12 C13 117.9(19) . . ?
C11 C12 H12 121.1 . . ?
C13 C12 H12 121.1 . . ?
F1 C13 C12 120.2(17) . . ?
F1 C13 C8 118.8(14) . . ?
C12 C13 C8 121.0(17) . . ?
N7 C14 C15 114(3) . . ?
N7 C14 H14A 108.7 . . ?
C15 C14 H14A 108.7 . . ?
N7 C14 H14B 108.7 . . ?
C15 C14 H14B 108.7 . . ?
H14A C14 H14B 107.6 . . ?
C14 C15 H15A 109.5 . . ?
C14 C15 H15B 109.5 . . ?
H15A C15 H15B 109.5 . . ?
C14 C15 H15C 109.5 . . ?
H15A C15 H15C 109.5 . . ?
H15B C15 H15C 109.5 . . ?
C17 C16 H16A 109.5 . . ?
C17 C16 H16B 109.5 . . ?
H16A C16 H16B 109.5 . . ?
C17 C16 H16C 109.5 . . ?
H16A C16 H16C 109.5 . . ?
H16B C16 H16C 109.5 . . ?
N7 C17 C16 127(3) . . ?
N7 C17 H17A 105.5 . . ?
C16 C17 H17A 105.5 . . ?
N7 C17 H17B 105.5 . . ?
C16 C17 H17B 105.5 . . ?
H17A C17 H17B 106.1 . . ?
N7 C18 C19 118(4) . . ?
N7 C18 H18A 107.8 . . ?
C19 C18 H18A 107.8 . . ?
N7 C18 H18B 107.8 . . ?
C19 C18 H18B 107.8 . . ?
H18A C18 H18B 107.1 . . ?
C18 C19 H19A 109.5 . . ?
C18 C19 H19B 109.5 . . ?
H19A C19 H19B 109.5 . . ?
C18 C19 H19C 109.5 . . ?
H19A C19 H19C 109.5 . . ?
H19B C19 H19C 109.5 . . ?
C7 N1 C6 103.9(16) . . ?
C7 N1 Cu1 126.8(14) . . ?
C6 N1 Cu1 127.7(15) . . ?
C6 N2 N3 110.5(15) . . ?
C6 N2 C5 128.4(16) . . ?
N3 N2 C5 121.0(13) . . ?
C7 N3 N2 101.9(16) . . ?
C1 N4 C2 102.4(14) . . ?
C1 N4 Cu1 130.0(13) . . ?
C2 N4 Cu1 127.6(12) . . ?
C2 N5 N6 113.2(13) . . ?
C2 N5 C3 127.2(12) . . ?
N6 N5 C3 119.5(12) . . ?
C1 N6 N5 99.5(14) . . ?
C17 N7 C14 120(3) . . ?
C17 N7 C18 120(3) . . ?
C14 N7 C18 120(3) . . ?
W4 O2 W2 138.6(10) . 3_577 ?
W3 O3 W6 134.2(9) 3_577 . ?
W4 O4 W3 139.1(9) . . ?
W4 O5 W6 140.1(10) 3_577 . ?
W3 O7 W2 138.1(8) . . ?
W3 O8 W1 137.0(7) . . ?
W1 O10 W2 138.3(9) . . ?
W6 O12 W1 137.9(9) . . ?
W6 O14 W5 138.0(8) . . ?
W5 O16 W4 136.2(8) . . ?
W5 O17 W1 135.0(8) . . ?
W5 O18 W2 138.1(9) . 3_577 ?
Si1 O19 W2 122.9(8) . 3_577 ?
Si1 O19 W5 120.8(9) . . ?
W2 O19 W5 96.8(6) 3_577 . ?
Si1 O19 W4 119.9(8) . . ?
W2 O19 W4 95.4(6) 3_577 . ?
W5 O19 W4 94.5(5) . . ?
Si1 O19' O20' 57.7(8) . . ?
Si1 O19' W1 126.2(9) . . ?
O20' O19' W1 68.4(8) . . ?
Si1 O19' W2 123.0(9) . . ?
O20' O19' W2 133.9(11) . . ?
W1 O19' W2 93.8(6) . . ?
Si1 O19' W3 120.1(10) . . ?
O20' O19' W3 129.5(11) . . ?
W1 O19' W3 93.0(6) . . ?
W2 O19' W3 92.0(6) . . ?
Si1 O20 W3 122.9(9) . 3_577 ?
Si1 O20 W6 121.3(9) . . ?
W3 O20 W6 95.5(7) 3_577 . ?
Si1 O20 W4 121.3(9) . 3_577 ?
W3 O20 W4 95.0(6) 3_577 3_577 ?
W6 O20 W4 93.6(6) . 3_577 ?
Si1 O20' O19' 54.3(8) . . ?
Si1 O20' W5 122.0(10) . . ?
O19' O20' W5 132.4(11) . . ?
Si1 O20' W6 120.5(9) . . ?
O19' O20' W6 128.9(11) . . ?
W5 O20' W6 95.4(6) . . ?
Si1 O20' W1 122.3(9) . . ?
O19' O20' W1 68.0(8) . . ?
W5 O20' W1 95.4(6) . . ?
W6 O20' W1 94.4(7) . . ?
C4 O21 H21 109.5 . . ?

loop_
_geom_bond_atom_site_label_1
_geom_bond_atom_site_label_2
_geom_bond_distance
_geom_bond_site_symmetry_2
_geom_bond_publ_flag
Si1 O19' 1.561(17) 3_577 ?
Si1 O19' 1.561(17) . ?
Si1 O20 1.62(2) 3_577 ?
Si1 O20 1.62(2) . ?
Si1 O20' 1.626(18) . ?
Si1 O20' 1.626(18) 3_577 ?
Si1 O19 1.645(16) . ?
Si1 O19 1.645(16) 3_577 ?
Cu1 N4 1.840(14) . ?
Cu1 N1 1.874(15) . ?
W1 O11 1.670(12) . ?
W1 O10 1.880(13) . ?
W1 O12 1.914(12) . ?
W1 O17 1.926(15) . ?
W1 O8 1.930(14) . ?
W1 O19' 2.401(17) . ?
W1 O20' 2.408(18) . ?
W2 O9 1.684(10) . ?
W2 O10 1.890(13) . ?
W2 O2 1.897(16) 3_577 ?
W2 O7 1.898(13) . ?
W2 O18 1.906(16) 3_577 ?
W2 O19 2.353(16) 3_577 ?
W2 O19' 2.427(18) . ?
W3 O1 1.703(11) . ?
W3 O8 1.869(13) . ?
W3 O7 1.873(13) . ?
W3 O3 1.901(15) 3_577 ?
W3 O4 1.908(18) . ?
W3 O20 2.371(17) 3_577 ?
W3 O19' 2.470(18) . ?
W4 O6 1.671(11) . ?
W4 O4 1.870(18) . ?
W4 O5 1.873(16) 3_577 ?
W4 O2 1.886(16) . ?
W4 O16 1.922(16) . ?
W4 O20 2.429(17) 3_577 ?
W4 O19 2.431(16) . ?
W5 O15 1.701(11) . ?
W5 O18 1.883(16) . ?
W5 O16 1.886(16) . ?
W5 O14 1.895(16) . ?
W5 O17 1.903(16) . ?
W5 O20' 2.375(18) . ?
W5 O19 2.380(16) . ?
W6 O13 1.686(10) . ?
W6 O12 1.871(12) . ?
W6 O5 1.874(17) . ?
W6 O14 1.893(15) . ?
W6 O3 1.934(16) . ?
W6 O20 2.401(19) . ?
W6 O20' 2.407(19) . ?
F1 C13 1.341(19) . ?
F2 C11 1.37(2) . ?
C1 N4 1.33(2) . ?
C1 N6 1.34(2) . ?
C1 H1 0.9300 . ?
C2 N5 1.297(19) . ?
C2 N4 1.35(2) . ?
C2 H2 0.9300 . ?
C3 C4 1.51(2) 4_565 ?
C3 N5 1.508(18) . ?
C3 H3A 0.9700 . ?
C3 H3B 0.9700 . ?
C4 O21 1.414(18) . ?
C4 C3 1.51(2) 4_666 ?
C4 C5 1.57(2) . ?
C4 C8 1.60(2) . ?
C5 N2 1.42(2) . ?
C5 H5A 0.9700 . ?
C5 H5B 0.9700 . ?
C6 N2 1.30(2) . ?
C6 N1 1.36(2) . ?
C6 H6 0.9300 . ?
C7 N3 1.28(2) . ?
C7 N1 1.31(3) . ?
C7 H7 0.9300 . ?
C8 C9 1.38(2) . ?
C8 C13 1.38(2) . ?
C9 C10 1.38(2) . ?
C9 H9 0.9300 . ?
C10 C11 1.34(3) . ?
C10 H10 0.9300 . ?
C11 C12 1.35(3) . ?
C12 C13 1.36(2) . ?
C12 H12 0.9300 . ?
C14 N7 1.44(3) . ?
C14 C15 1.44(4) . ?
C14 H14A 0.9700 . ?
C14 H14B 0.9700 . ?
C15 H15A 0.9600 . ?
C15 H15B 0.9600 . ?
C15 H15C 0.9600 . ?
C16 C17 1.44(4) . ?
C16 H16A 0.9600 . ?
C16 H16B 0.9600 . ?
C16 H16C 0.9600 . ?
C17 N7 1.23(3) . ?
C17 H17A 0.9700 . ?
C17 H17B 0.9700 . ?
C18 N7 1.49(5) . ?
C18 C19 1.50(7) . ?
C18 H18A 0.9700 . ?
C18 H18B 0.9700 . ?
C19 H19A 0.9600 . ?
C19 H19B 0.9600 . ?
C19 H19C 0.9600 . ?
N2 N3 1.384(19) . ?
N5 N6 1.356(18) . ?
O2 W2 1.897(16) 3_577 ?
O3 W3 1.901(15) 3_577 ?
O5 W4 1.873(16) 3_577 ?
O18 W2 1.906(16) 3_577 ?
O19 W2 2.353(16) 3_577 ?
O19' O20' 1.78(2) . ?
O20 W3 2.371(17) 3_577 ?
O20 W4 2.429(17) 3_577 ?
O21 H21 0.8200 . ?

loop_
_geom_torsion_atom_site_label_1
_geom_torsion_atom_site_label_2
_geom_torsion_atom_site_label_3
_geom_torsion_atom_site_label_4
_geom_torsion
_geom_torsion_site_symmetry_1
_geom_torsion_site_symmetry_2
_geom_torsion_site_symmetry_3
_geom_torsion_site_symmetry_4
_geom_torsion_publ_flag
O21 C4 C5 N2 -61.2(18) . . . . ?
C3 C4 C5 N2 61.7(17) 4_666 . . . ?
C8 C4 C5 N2 -174.3(13) . . . . ?
O21 C4 C8 C9 -11.7(19) . . . . ?
C3 C4 C8 C9 -133.7(15) 4_666 . . . ?
C5 C4 C8 C9 104.9(16) . . . . ?
O21 C4 C8 C13 170.8(14) . . . . ?
C3 C4 C8 C13 49(2) 4_666 . . . ?
C5 C4 C8 C13 -72.6(18) . . . . ?
C13 C8 C9 C10 -2(2) . . . . ?
C4 C8 C9 C10 -179.4(16) . . . . ?
C8 C9 C10 C11 1(3) . . . . ?
C9 C10 C11 C12 -2(4) . . . . ?
C9 C10 C11 F2 -178.2(19) . . . . ?
C10 C11 C12 C13 4(4) . . . . ?
F2 C11 C12 C13 179.9(18) . . . . ?
C11 C12 C13 F1 177.1(18) . . . . ?
C11 C12 C13 C8 -4(3) . . . . ?
C9 C8 C13 F1 -178.0(15) . . . . ?
C4 C8 C13 F1 0(2) . . . . ?
C9 C8 C13 C12 4(2) . . . . ?
C4 C8 C13 C12 -178.9(16) . . . . ?
N3 C7 N1 C6 -1(2) . . . . ?
N3 C7 N1 Cu1 165.7(15) . . . . ?
N2 C6 N1 C7 0(2) . . . . ?
N2 C6 N1 Cu1 -166.3(12) . . . . ?
N1 C6 N2 N3 0.5(19) . . . . ?
N1 C6 N2 C5 176.9(15) . . . . ?
C4 C5 N2 C6 106.7(18) . . . . ?
C4 C5 N2 N3 -77.2(18) . . . . ?
N1 C7 N3 N2 1(2) . . . . ?
C6 N2 N3 C7 -1.1(19) . . . . ?
C5 N2 N3 C7 -177.8(15) . . . . ?
N6 C1 N4 C2 -1(3) . . . . ?
N6 C1 N4 Cu1 -178.3(16) . . . . ?
N5 C2 N4 C1 0(2) . . . . ?
N5 C2 N4 Cu1 178.0(12) . . . . ?
N4 C2 N5 N6 0(2) . . . . ?
N4 C2 N5 C3 -175.3(14) . . . . ?
C4 C3 N5 C2 -99.0(18) 4_565 . . . ?
C4 C3 N5 N6 85.9(17) 4_565 . . . ?
N4 C1 N6 N5 1(3) . . . . ?
C2 N5 N6 C1 -1(2) . . . . ?
C3 N5 N6 C1 175.3(17) . . . . ?
C16 C17 N7 C14 3(8) . . . . ?
C16 C17 N7 C18 -170(5) . . . . ?
C15 C14 N7 C17 121(5) . . . . ?
C15 C14 N7 C18 -65(5) . . . . ?
C19 C18 N7 C17 131(5) . . . . ?
C19 C18 N7 C14 -42(7) . . . . ?
O6 W4 O2 W2 153.4(12) . . . 3_577 ?
O4 W4 O2 W2 -27(3) . . . 3_577 ?
O5 W4 O2 W2 -104.1(13) 3_577 . . 3_577 ?
O16 W4 O2 W2 53.5(13) . . . 3_577 ?
O20 W4 O2 W2 -41.7(13) 3_577 . . 3_577 ?
O19 W4 O2 W2 -7.4(11) . . . 3_577 ?
O13 W6 O3 W3 155.8(11) . . . 3_577 ?
O12 W6 O3 W3 -28(3) . . . 3_577 ?
O5 W6 O3 W3 53.2(13) . . . 3_577 ?
O14 W6 O3 W3 -104.5(12) . . . 3_577 ?
O20 W6 O3 W3 -7.6(10) . . . 3_577 ?
O20' W6 O3 W3 -42.3(12) . . . 3_577 ?
O6 W4 O4 W3 156.7(14) . . . . ?
O5 W4 O4 W3 54.4(15) 3_577 . . . ?
O2 W4 O4 W3 -23(3) . . . . ?
O16 W4 O4 W3 -103.5(15) . . . . ?
O20 W4 O4 W3 -6.3(13) 3_577 . . . ?
O19 W4 O4 W3 -40.1(15) . . . . ?
O1 W3 O4 W4 -156.8(14) . . . . ?
O8 W3 O4 W4 104.4(15) . . . . ?
O7 W3 O4 W4 19(3) . . . . ?
O3 W3 O4 W4 -56.5(15) 3_577 . . . ?
O20 W3 O4 W4 6.4(13) 3_577 . . . ?
O19' W3 O4 W4 40.1(15) . . . . ?
O13 W6 O5 W4 -154.6(14) . . . 3_577 ?
O12 W6 O5 W4 103.3(15) . . . 3_577 ?
O14 W6 O5 W4 23(3) . . . 3_577 ?
O3 W6 O5 W4 -56.7(15) . . . 3_577 ?
O20 W6 O5 W4 5.0(13) . . . 3_577 ?
O20' W6 O5 W4 39.6(15) . . . 3_577 ?
O1 W3 O7 W2 -151.9(11) . . . . ?
O8 W3 O7 W2 -53.2(11) . . . . ?
O3 W3 O7 W2 108.5(11) 3_577 . . . ?
O4 W3 O7 W2 32(2) . . . . ?
O20 W3 O7 W2 43.6(11) 3_577 . . . ?
O19' W3 O7 W2 8.8(10) . . . . ?
O9 W2 O7 W3 154.1(10) . . . . ?
O10 W2 O7 W3 51.7(12) . . . . ?
O2 W2 O7 W3 -28(2) 3_577 . . . ?
O18 W2 O7 W3 -106.0(11) 3_577 . . . ?
O19 W2 O7 W3 -43.9(11) 3_577 . . . ?
O19' W2 O7 W3 -8.9(10) . . . . ?
O1 W3 O8 W1 157.7(11) . . . . ?
O7 W3 O8 W1 56.0(11) . . . . ?
O3 W3 O8 W1 -17(3) 3_577 . . . ?
O4 W3 O8 W1 -101.2(11) . . . . ?
O20 W3 O8 W1 -38.3(12) 3_577 . . . ?
O19' W3 O8 W1 -6.0(10) . . . . ?
O11 W1 O8 W3 -158.7(11) . . . . ?
O10 W1 O8 W3 -56.1(12) . . . . ?
O12 W1 O8 W3 22(2) . . . . ?
O17 W1 O8 W3 102.7(11) . . . . ?
O19' W1 O8 W3 6.1(10) . . . . ?
O20' W1 O8 W3 38.8(12) . . . . ?
O11 W1 O10 W2 155.4(13) . . . . ?
O12 W1 O10 W2 -104.0(13) . . . . ?
O17 W1 O10 W2 -25(3) . . . . ?
O8 W1 O10 W2 53.8(13) . . . . ?
O19' W1 O10 W2 -9.6(11) . . . . ?
O20' W1 O10 W2 -40.9(14) . . . . ?
O9 W2 O10 W1 -155.1(13) . . . . ?
O2 W2 O10 W1 104.5(14) 3_577 . . . ?
O7 W2 O10 W1 -52.6(13) . . . . ?
O18 W2 O10 W1 27(2) 3_577 . . . ?
O19 W2 O10 W1 41.5(14) 3_577 . . . ?
O19' W2 O10 W1 9.5(11) . . . . ?
O13 W6 O12 W1 154.3(12) . . . . ?
O5 W6 O12 W1 -103.2(13) . . . . ?
O14 W6 O12 W1 54.5(12) . . . . ?
O3 W6 O12 W1 -22(3) . . . . ?
O20 W6 O12 W1 -40.3(12) . . . . ?
O20' W6 O12 W1 -6.0(10) . . . . ?
O11 W1 O12 W6 -154.5(12) . . . . ?
O10 W1 O12 W6 103.0(13) . . . . ?
O17 W1 O12 W6 -55.7(12) . . . . ?
O8 W1 O12 W6 25(2) . . . . ?
O19' W1 O12 W6 39.3(13) . . . . ?
O20' W1 O12 W6 6.0(10) . . . . ?
O13 W6 O14 W5 -157.9(12) . . . . ?
O12 W6 O14 W5 -55.8(13) . . . . ?
O5 W6 O14 W5 25(3) . . . . ?
O3 W6 O14 W5 104.5(13) . . . . ?
O20 W6 O14 W5 40.5(13) . . . . ?
O20' W6 O14 W5 5.7(11) . . . . ?
O15 W5 O14 W6 155.8(12) . . . . ?
O18 W5 O14 W6 -103.2(13) . . . . ?
O16 W5 O14 W6 -25(3) . . . . ?
O17 W5 O14 W6 57.3(12) . . . . ?
O20' W5 O14 W6 -5.7(11) . . . . ?
O19 W5 O14 W6 -41.4(13) . . . . ?
O15 W5 O16 W4 157.4(12) . . . . ?
O18 W5 O16 W4 56.2(13) . . . . ?
O14 W5 O16 W4 -22(3) . . . . ?
O17 W5 O16 W4 -103.9(12) . . . . ?
O20' W5 O16 W4 -39.1(13) . . . . ?
O19 W5 O16 W4 -3.8(10) . . . . ?
O6 W4 O16 W5 -158.4(12) . . . . ?
O4 W4 O16 W5 101.1(13) . . . . ?
O5 W4 O16 W5 25(3) 3_577 . . . ?
O2 W4 O16 W5 -55.6(13) . . . . ?
O20 W4 O16 W5 39.2(13) 3_577 . . . ?
O19 W4 O16 W5 3.7(10) . . . . ?
O15 W5 O17 W1 -156.4(12) . . . . ?
O18 W5 O17 W1 20(3) . . . . ?
O16 W5 O17 W1 103.5(12) . . . . ?
O14 W5 O17 W1 -56.2(12) . . . . ?
O20' W5 O17 W1 5.4(10) . . . . ?
O19 W5 O17 W1 38.6(13) . . . . ?
O11 W1 O17 W5 156.6(12) . . . . ?
O10 W1 O17 W5 -23(2) . . . . ?
O12 W1 O17 W5 55.7(12) . . . . ?
O8 W1 O17 W5 -101.8(12) . . . . ?
O19' W1 O17 W5 -36.9(12) . . . . ?
O20' W1 O17 W5 -5.3(10) . . . . ?
O15 W5 O18 W2 -155.4(13) . . . 3_577 ?
O16 W5 O18 W2 -55.5(13) . . . 3_577 ?
O14 W5 O18 W2 104.5(14) . . . 3_577 ?
O17 W5 O18 W2 28(3) . . . 3_577 ?
O20' W5 O18 W2 41.4(14) . . . 3_577 ?
O19 W5 O18 W2 7.3(11) . . . 3_577 ?
O19' Si1 O19 W2 -2.1(9) 3_577 . . 3_577 ?
O19' Si1 O19 W2 177.9(9) . . . 3_577 ?
O20 Si1 O19 W2 -120.3(12) 3_577 . . 3_577 ?
O20 Si1 O19 W2 59.7(12) . . . 3_577 ?
O20' Si1 O19 W2 122.0(12) . . . 3_577 ?
O20' Si1 O19 W2 -58.0(12) 3_577 . . 3_577 ?
O19' Si1 O19 W5 -125.3(12) 3_577 . . . ?
O19' Si1 O19 W5 54.7(12) . . . . ?
O20 Si1 O19 W5 116.4(11) 3_577 . . . ?
O20 Si1 O19 W5 -63.6(11) . . . . ?
O20' Si1 O19 W5 -1.3(9) . . . . ?
O20' Si1 O19 W5 178.7(9) 3_577 . . . ?
O19' Si1 O19 W4 118.1(11) 3_577 . . . ?
O19' Si1 O19 W4 -61.9(11) . . . . ?
O20 Si1 O19 W4 -0.2(8) 3_577 . . . ?
O20 Si1 O19 W4 179.8(8) . . . . ?
O20' Si1 O19 W4 -117.9(11) . . . . ?
O20' Si1 O19 W4 62.1(11) 3_577 . . . ?
O15 W5 O19 Si1 179.0(12) . . . . ?
O18 W5 O19 Si1 131.1(12) . . . . ?
O16 W5 O19 Si1 -126.9(11) . . . . ?
O14 W5 O19 Si1 47.0(10) . . . . ?
O17 W5 O19 Si1 -41.9(10) . . . . ?
O20' W5 O19 Si1 1.2(8) . . . . ?
O15 W5 O19 W2 43.9(17) . . . 3_577 ?
O18 W5 O19 W2 -4.0(6) . . . 3_577 ?
O16 W5 O19 W2 98.1(7) . . . 3_577 ?
O14 W5 O19 W2 -88.1(7) . . . 3_577 ?
O17 W5 O19 W2 -177.0(6) . . . 3_577 ?
O20' W5 O19 W2 -133.9(10) . . . 3_577 ?
O15 W5 O19 W4 -52.1(17) . . . . ?
O18 W5 O19 W4 -100.0(8) . . . . ?
O16 W5 O19 W4 2.1(6) . . . . ?
O14 W5 O19 W4 175.9(6) . . . . ?
O17 W5 O19 W4 87.0(6) . . . . ?
O20' W5 O19 W4 130.1(9) . . . . ?
O6 W4 O19 Si1 177.1(10) . . . . ?
O4 W4 O19 Si1 43.0(10) . . . . ?
O5 W4 O19 Si1 -44.4(11) 3_577 . . . ?
O2 W4 O19 Si1 -129.2(11) . . . . ?
O16 W4 O19 Si1 127.5(11) . . . . ?
O20 W4 O19 Si1 0.2(7) 3_577 . . . ?
O6 W4 O19 W2 -49.7(16) . . . 3_577 ?
O4 W4 O19 W2 176.1(6) . . . 3_577 ?
O5 W4 O19 W2 88.8(7) 3_577 . . 3_577 ?
O2 W4 O19 W2 4.0(6) . . . 3_577 ?
O16 W4 O19 W2 -99.3(7) . . . 3_577 ?
O20 W4 O19 W2 133.4(9) 3_577 . . 3_577 ?
O6 W4 O19 W5 47.5(16) . . . . ?
O4 W4 O19 W5 -86.6(7) . . . . ?
O5 W4 O19 W5 -174.0(7) 3_577 . . . ?
O2 W4 O19 W5 101.2(7) . . . . ?
O16 W4 O19 W5 -2.0(6) . . . . ?
O20 W4 O19 W5 -129.4(9) 3_577 . . . ?
O20 Si1 O19' O20' -119.4(11) 3_577 . . . ?
O20 Si1 O19' O20' 60.6(11) . . . . ?
O20' Si1 O19' O20' 180.000(6) 3_577 . . . ?
O19 Si1 O19' O20' -57.4(11) . . . . ?
O19 Si1 O19' O20' 122.6(11) 3_577 . . . ?
O20 Si1 O19' W1 -119.1(13) 3_577 . . . ?
O20 Si1 O19' W1 60.9(13) . . . . ?
O20' Si1 O19' W1 0.2(10) . . . . ?
O20' Si1 O19' W1 -179.8(10) 3_577 . . . ?
O19 Si1 O19' W1 -57.1(13) . . . . ?
O19 Si1 O19' W1 122.9(13) 3_577 . . . ?
O20 Si1 O19' W2 116.0(12) 3_577 . . . ?
O20 Si1 O19' W2 -64.0(12) . . . . ?
O20' Si1 O19' W2 -124.6(13) . . . . ?
O20' Si1 O19' W2 55.4(13) 3_577 . . . ?
O19 Si1 O19' W2 178.0(9) . . . . ?
O19 Si1 O19' W2 -2.0(9) 3_577 . . . ?
O20 Si1 O19' W3 0.9(9) 3_577 . . . ?
O20 Si1 O19' W3 -179.1(9) . . . . ?
O20' Si1 O19' W3 120.2(12) . . . . ?
O20' Si1 O19' W3 -59.8(12) 3_577 . . . ?
O19 Si1 O19' W3 62.9(11) . . . . ?
O19 Si1 O19' W3 -117.1(11) 3_577 . . . ?
O11 W1 O19' Si1 179.0(13) . . . . ?
O10 W1 O19' Si1 -131.4(14) . . . . ?
O12 W1 O19' Si1 -45.7(12) . . . . ?
O17 W1 O19' Si1 43.0(13) . . . . ?
O8 W1 O19' Si1 128.3(13) . . . . ?
O20' W1 O19' Si1 -0.2(9) . . . . ?
O11 W1 O19' O20' 179.2(16) . . . . ?
O10 W1 O19' O20' -131.2(10) . . . . ?
O12 W1 O19' O20' -45.5(9) . . . . ?
O17 W1 O19' O20' 43.2(9) . . . . ?
O8 W1 O19' O20' 128.5(10) . . . . ?
O11 W1 O19' W2 -45(2) . . . . ?
O10 W1 O19' W2 5.0(5) . . . . ?
O12 W1 O19' W2 90.7(6) . . . . ?
O17 W1 O19' W2 179.4(6) . . . . ?
O8 W1 O19' W2 -95.3(7) . . . . ?
O20' W1 O19' W2 136.2(11) . . . . ?
O11 W1 O19' W3 48(2) . . . . ?
O10 W1 O19' W3 97.2(7) . . . . ?
O12 W1 O19' W3 -177.1(5) . . . . ?
O17 W1 O19' W3 -88.4(6) . . . . ?
O8 W1 O19' W3 -3.1(5) . . . . ?
O20' W1 O19' W3 -131.6(11) . . . . ?
O9 W2 O19' Si1 -178.5(12) . . . . ?
O10 W2 O19' Si1 133.4(13) . . . . ?
O2 W2 O19' Si1 48.7(12) 3_577 . . . ?
O7 W2 O19' Si1 -123.9(12) . . . . ?
O18 W2 O19' Si1 -40.0(12) 3_577 . . . ?
O19 W2 O19' Si1 1.9(8) 3_577 . . . ?
O9 W2 O19' O20' 106(2) . . . . ?
O10 W2 O19' O20' 58.4(14) . . . . ?
O2 W2 O19' O20' -26.3(15) 3_577 . . . ?
O7 W2 O19' O20' 161.1(15) . . . . ?
O18 W2 O19' O20' -115.0(14) 3_577 . . . ?
O19 W2 O19' O20' -73.2(14) 3_577 . . . ?
O9 W2 O19' W1 43.1(19) . . . . ?
O10 W2 O19' W1 -5.0(5) . . . . ?
O2 W2 O19' W1 -89.7(7) 3_577 . . . ?
O7 W2 O19' W1 97.7(6) . . . . ?
O18 W2 O19' W1 -178.4(6) 3_577 . . . ?
O19 W2 O19' W1 -136.5(10) 3_577 . . . ?
O9 W2 O19' W3 -50.1(18) . . . . ?
O10 W2 O19' W3 -98.1(7) . . . . ?
O2 W2 O19' W3 177.2(6) 3_577 . . . ?
O7 W2 O19' W3 4.5(5) . . . . ?
O18 W2 O19' W3 88.5(6) 3_577 . . . ?
O19 W2 O19' W3 130.3(10) 3_577 . . . ?
O1 W3 O19' Si1 -177.9(11) . . . . ?
O8 W3 O19' Si1 -132.3(12) . . . . ?
O7 W3 O19' Si1 126.0(11) . . . . ?
O3 W3 O19' Si1 44.2(11) 3_577 . . . ?
O4 W3 O19' Si1 -45.1(11) . . . . ?
O20 W3 O19' Si1 -0.8(8) 3_577 . . . ?
O1 W3 O19' O20' -106.7(18) . . . . ?
O8 W3 O19' O20' -61.1(13) . . . . ?
O7 W3 O19' O20' -162.8(15) . . . . ?
O3 W3 O19' O20' 115.4(14) 3_577 . . . ?
O4 W3 O19' O20' 26.1(14) . . . . ?
O20 W3 O19' O20' 70.4(14) 3_577 . . . ?
O1 W3 O19' W1 -42.3(17) . . . . ?
O8 W3 O19' W1 3.3(5) . . . . ?
O7 W3 O19' W1 -98.5(7) . . . . ?
O3 W3 O19' W1 179.7(6) 3_577 . . . ?
O4 W3 O19' W1 90.5(7) . . . . ?
O20 W3 O19' W1 134.8(10) 3_577 . . . ?
O1 W3 O19' W2 51.5(16) . . . . ?
O8 W3 O19' W2 97.1(7) . . . . ?
O7 W3 O19' W2 -4.6(5) . . . . ?
O3 W3 O19' W2 -86.4(6) 3_577 . . . ?
O4 W3 O19' W2 -175.7(6) . . . . ?
O20 W3 O19' W2 -131.4(9) 3_577 . . . ?
O19' Si1 O20 W3 0.9(9) 3_577 . . 3_577 ?
O19' Si1 O20 W3 -179.1(9) . . . 3_577 ?
O20' Si1 O20 W3 -120.7(12) . . . 3_577 ?
O20' Si1 O20 W3 59.3(12) 3_577 . . 3_577 ?
O19 Si1 O20 W3 -59.2(12) . . . 3_577 ?
O19 Si1 O20 W3 120.8(12) 3_577 . . 3_577 ?
O19' Si1 O20 W6 122.7(11) 3_577 . . . ?
O19' Si1 O20 W6 -57.3(11) . . . . ?
O20' Si1 O20 W6 1.1(9) . . . . ?
O20' Si1 O20 W6 -178.9(9) 3_577 . . . ?
O19 Si1 O20 W6 62.6(11) . . . . ?
O19 Si1 O20 W6 -117.4(11) 3_577 . . . ?
O19' Si1 O20 W4 -120.1(12) 3_577 . . 3_577 ?
O19' Si1 O20 W4 59.9(12) . . . 3_577 ?
O20' Si1 O20 W4 118.3(12) . . . 3_577 ?
O20' Si1 O20 W4 -61.7(12) 3_577 . . 3_577 ?
O19 Si1 O20 W4 179.8(9) . . . 3_577 ?
O19 Si1 O20 W4 -0.2(9) 3_577 . . 3_577 ?
O13 W6 O20 Si1 -174.5(10) . . . . ?
O12 W6 O20 Si1 43.3(10) . . . . ?
O5 W6 O20 Si1 127.9(12) . . . . ?
O14 W6 O20 Si1 -45.4(11) . . . . ?
O3 W6 O20 Si1 -129.8(12) . . . . ?
O20' W6 O20 Si1 -1.0(8) . . . . ?
O13 W6 O20 W3 -40.3(16) . . . 3_577 ?
O12 W6 O20 W3 177.4(5) . . . 3_577 ?
O5 W6 O20 W3 -97.9(8) . . . 3_577 ?
O14 W6 O20 W3 88.8(6) . . . 3_577 ?
O3 W6 O20 W3 4.4(6) . . . 3_577 ?
O20' W6 O20 W3 133.2(10) . . . 3_577 ?
O13 W6 O20 W4 55.1(16) . . . 3_577 ?
O12 W6 O20 W4 -87.1(6) . . . 3_577 ?
O5 W6 O20 W4 -2.5(6) . . . 3_577 ?
O14 W6 O20 W4 -175.8(6) . . . 3_577 ?
O3 W6 O20 W4 99.8(7) . . . 3_577 ?
O20' W6 O20 W4 -131.3(10) . . . 3_577 ?
O19' Si1 O20' O19' 180.000(5) 3_577 . . . ?
O20 Si1 O20' O19' 60.7(10) 3_577 . . . ?
O20 Si1 O20' O19' -119.3(10) . . . . ?
O19 Si1 O20' O19' 123.3(11) . . . . ?
O19 Si1 O20' O19' -56.7(11) 3_577 . . . ?
O19' Si1 O20' W5 58.0(13) 3_577 . . . ?
O19' Si1 O20' W5 -122.0(13) . . . . ?
O20 Si1 O20' W5 -61.3(12) 3_577 . . . ?
O20 Si1 O20' W5 118.7(12) . . . . ?
O19 Si1 O20' W5 1.3(9) . . . . ?
O19 Si1 O20' W5 -178.7(9) 3_577 . . . ?
O19' Si1 O20' W6 -61.8(13) 3_577 . . . ?
O19' Si1 O20' W6 118.2(13) . . . . ?
O20 Si1 O20' W6 178.9(9) 3_577 . . . ?
O20 Si1 O20' W6 -1.1(9) . . . . ?
O19 Si1 O20' W6 -118.4(12) . . . . ?
O19 Si1 O20' W6 61.6(12) 3_577 . . . ?
O19' Si1 O20' W1 179.8(10) 3_577 . . . ?
O19' Si1 O20' W1 -0.2(10) . . . . ?
O20 Si1 O20' W1 60.5(12) 3_577 . . . ?
O20 Si1 O20' W1 -119.5(12) . . . . ?
O19 Si1 O20' W1 123.1(12) . . . . ?
O19 Si1 O20' W1 -56.9(12) 3_577 . . . ?
W1 O19' O20' Si1 -179.8(9) . . . . ?
W2 O19' O20' Si1 106.6(13) . . . . ?
W3 O19' O20' Si1 -104.4(13) . . . . ?
Si1 O19' O20' W5 103.1(14) . . . . ?
W1 O19' O20' W5 -76.7(13) . . . . ?
W2 O19' O20' W5 -150.2(10) . . . . ?
W3 O19' O20' W5 -1(2) . . . . ?
Si1 O19' O20' W6 -102.9(12) . . . . ?
W1 O19' O20' W6 77.3(11) . . . . ?
W2 O19' O20' W6 4(2) . . . . ?
W3 O19' O20' W6 152.7(9) . . . . ?
Si1 O19' O20' W1 179.8(9) . . . . ?
W2 O19' O20' W1 -73.6(12) . . . . ?
W3 O19' O20' W1 75.4(11) . . . . ?
O15 W5 O20' Si1 -179.1(11) . . . . ?
O18 W5 O20' Si1 -44.2(12) . . . . ?
O16 W5 O20' Si1 44.9(12) . . . . ?
O14 W5 O20' Si1 -128.3(13) . . . . ?
O17 W5 O20' Si1 130.7(13) . . . . ?
O19 W5 O20' Si1 -1.2(8) . . . . ?
O15 W5 O20' O19' 112.2(19) . . . . ?
O18 W5 O20' O19' -112.9(15) . . . . ?
O16 W5 O20' O19' -23.8(15) . . . . ?
O14 W5 O20' O19' 162.9(17) . . . . ?
O17 W5 O20' O19' 62.0(15) . . . . ?
O19 W5 O20' O19' -70.0(15) . . . . ?
O15 W5 O20' W6 -47.8(18) . . . . ?
O18 W5 O20' W6 87.2(7) . . . . ?
O16 W5 O20' W6 176.3(6) . . . . ?
O14 W5 O20' W6 3.0(6) . . . . ?
O17 W5 O20' W6 -98.0(8) . . . . ?
O19 W5 O20' W6 130.1(10) . . . . ?
O15 W5 O20' W1 47.2(18) . . . . ?
O18 W5 O20' W1 -177.9(7) . . . . ?
O16 W5 O20' W1 -88.8(7) . . . . ?
O14 W5 O20' W1 97.9(8) . . . . ?
O17 W5 O20' W1 -3.0(6) . . . . ?
O19 W5 O20' W1 -135.0(10) . . . . ?
O13 W6 O20' Si1 174.3(10) . . . . ?
O12 W6 O20' Si1 -128.6(13) . . . . ?
O5 W6 O20' Si1 -43.4(12) . . . . ?
O14 W6 O20' Si1 129.3(13) . . . . ?
O3 W6 O20' Si1 45.9(12) . . . . ?
O20 W6 O20' Si1 0.9(8) . . . . ?
O13 W6 O20' O19' -119.0(16) . . . . ?
O12 W6 O20' O19' -61.9(13) . . . . ?
O5 W6 O20' O19' 23.3(14) . . . . ?
O14 W6 O20' O19' -164.0(15) . . . . ?
O3 W6 O20' O19' 112.6(13) . . . . ?
O20 W6 O20' O19' 67.6(13) . . . . ?
O13 W6 O20' W5 42.0(18) . . . . ?
O12 W6 O20' W5 99.1(7) . . . . ?
O5 W6 O20' W5 -175.8(7) . . . . ?
O14 W6 O20' W5 -3.0(6) . . . . ?
O3 W6 O20' W5 -86.4(7) . . . . ?
O20 W6 O20' W5 -131.4(10) . . . . ?
O13 W6 O20' W1 -53.9(17) . . . . ?
O12 W6 O20' W1 3.2(5) . . . . ?
O5 W6 O20' W1 88.4(7) . . . . ?
O14 W6 O20' W1 -98.9(7) . . . . ?
O3 W6 O20' W1 177.7(6) . . . . ?
O20 W6 O20' W1 132.7(10) . . . . ?
O11 W1 O20' Si1 -179.1(11) . . . . ?
O10 W1 O20' Si1 42.9(12) . . . . ?
O12 W1 O20' Si1 127.4(13) . . . . ?
O17 W1 O20' Si1 -130.6(13) . . . . ?
O8 W1 O20' Si1 -45.3(12) . . . . ?
O19' W1 O20' Si1 0.2(8) . . . . ?
O11 W1 O20' O19' -179.3(13) . . . . ?
O10 W1 O20' O19' 42.7(9) . . . . ?
O12 W1 O20' O19' 127.2(10) . . . . ?
O17 W1 O20' O19' -130.8(10) . . . . ?
O8 W1 O20' O19' -45.5(9) . . . . ?
O11 W1 O20' W5 -45.5(18) . . . . ?
O10 W1 O20' W5 176.5(6) . . . . ?
O12 W1 O20' W5 -99.0(7) . . . . ?
O17 W1 O20' W5 3.0(6) . . . . ?
O8 W1 O20' W5 88.3(6) . . . . ?
O19' W1 O20' W5 133.8(11) . . . . ?
O11 W1 O20' W6 50.3(17) . . . . ?
O10 W1 O20' W6 -87.7(6) . . . . ?
O12 W1 O20' W6 -3.1(5) . . . . ?
O17 W1 O20' W6 98.9(7) . . . . ?
O8 W1 O20' W6 -175.9(6) . . . . ?
O19' W1 O20' W6 -130.4(11) . . . . ?
